data_4506403
loop_
_publ_author_name
'Ebenezer, Samuel'
'Muthiah, P. Thomas'

_publ_section_title
;
 Design of Co-crystals/Salts of Aminopyrimidines and Carboxylic Acids
 through Recurrently Occurring Synthons
;
_journal_issue 7
_journal_name_full 'Crystal Growth &amp; Design'
_journal_page_first 3766
_journal_paper_doi 10.1021/cg3005954
_journal_volume 12
_journal_year 2012
_chemical_formula_moiety 'C6 H10 N3 O2, C6 H4 N O3'
_chemical_formula_sum 'C12 H14 N4 O5'
_chemical_formula_weight 294.27
_chemical_name_systematic
;
 2-amino-4,6-dimethoxypyrimidine-3-hydroxypicolinic acid
;
_space_group_IT_number 2
_symmetry_cell_setting triclinic
_symmetry_space_group_name_Hall '-P 1'
_symmetry_space_group_name_H-M 'P -1'
_atom_sites_solution_hydrogens geom
_atom_sites_solution_primary direct
_atom_sites_solution_secondary difmap
_audit_creation_method SHELXL-97
_cell_angle_alpha 85.1580(10)
_cell_angle_beta 88.6310(10)
_cell_angle_gamma 65.5310(10)
_cell_formula_units_Z 4
_cell_length_a 8.54700(10)
_cell_length_b 8.97980(10)
_cell_length_c 19.2710(3)
_cell_measurement_reflns_used 8848
_cell_measurement_temperature 293(2)
_cell_measurement_theta_max 31.7
_cell_measurement_theta_min 1.1
_cell_volume 1341.31(3)
_computing_cell_refinement 'SAINT (Bruker, 2008)'
_computing_data_collection 'SMART APEX II (Bruker, 2008)'
_computing_data_reduction 'SAINT (Bruker, 2008)'
_computing_molecular_graphics 'Mercury 2.2 (Macrae et al., 2006)'
_computing_publication_material 'PLATON (Spek, 2003)'
_computing_structure_refinement 'SHELXL-97 (Sheldrick, 2008)'
_computing_structure_solution 'SHELXS-97 (Sheldrick, 2008)'
_diffrn_ambient_temperature 293(2)
_diffrn_measured_fraction_theta_full 0.970
_diffrn_measured_fraction_theta_max 0.970
_diffrn_measurement_device_type 'Bruker SMART APEX II CCD area-detector'
_diffrn_measurement_method '\f and \w scans'
_diffrn_radiation_monochromator graphite
_diffrn_radiation_source 'fine-focus sealed tube'
_diffrn_radiation_type MoK\a
_diffrn_radiation_wavelength 0.71073
_diffrn_reflns_av_R_equivalents 0.0273
_diffrn_reflns_av_sigmaI/netI 0.0238
_diffrn_reflns_limit_h_max 12
_diffrn_reflns_limit_h_min -11
_diffrn_reflns_limit_k_max 13
_diffrn_reflns_limit_k_min -13
_diffrn_reflns_limit_l_max 28
_diffrn_reflns_limit_l_min -28
_diffrn_reflns_number 32294
_diffrn_reflns_theta_full 31.74
_diffrn_reflns_theta_max 31.74
_diffrn_reflns_theta_min 1.06
_exptl_absorpt_coefficient_mu 0.116
_exptl_absorpt_correction_T_max 0.9772
_exptl_absorpt_correction_T_min 0.9750
_exptl_absorpt_correction_type multi-scan
_exptl_absorpt_process_details 'SADABS; (Bruker, 2008)'
_exptl_crystal_colour colourless
_exptl_crystal_density_diffrn 1.457
_exptl_crystal_density_method 'not measured'
_exptl_crystal_description prism
_exptl_crystal_F_000 616
_exptl_crystal_size_max 0.22
_exptl_crystal_size_mid 0.20
_exptl_crystal_size_min 0.20
_refine_diff_density_max 0.287
_refine_diff_density_min -0.196
_refine_diff_density_rms 0.041
_refine_ls_extinction_coef 0.0080(16)
_refine_ls_extinction_expression Fc^*^=kFc[1+0.001xFc^2^\l^3^/sin(2\q)]^-1/4^
_refine_ls_extinction_method SHELXL
_refine_ls_goodness_of_fit_ref 1.022
_refine_ls_hydrogen_treatment constr
_refine_ls_matrix_type full
_refine_ls_number_parameters 386
_refine_ls_number_reflns 8848
_refine_ls_number_restraints 0
_refine_ls_restrained_S_all 1.022
_refine_ls_R_factor_all 0.0732
_refine_ls_R_factor_gt 0.0446
_refine_ls_shift/su_max 0.000
_refine_ls_shift/su_mean 0.000
_refine_ls_structure_factor_coef Fsqd
_refine_ls_weighting_details 'calc w=1/[\s^2^(Fo^2^)+(0.0701P)^2^+0.1524P] where P=(Fo^2^+2Fc^2^)/3'
_refine_ls_weighting_scheme calc
_refine_ls_wR_factor_gt 0.1230
_refine_ls_wR_factor_ref 0.1451
_reflns_number_gt 5705
_reflns_number_total 8848
_reflns_threshold_expression >2sigma(I)
_cod_data_source_file cg3005954_si_001.cif
_cod_data_source_block MOP3HPA
_cod_depositor_comments
;
The following automatic conversions were performed:

'_symmetry_cell_setting' value 'Triclinic' changed to 'triclinic'
according to /home/saulius/struct/CIF-dictionaries/cif_core.dic
dictionary named 'cif_core.dic' version 2.4.1 from 2010-06-29.

Automatic conversion script
Id: cif_fix_values 1891 2012-01-12 08:04:46Z andrius 

 Adding full bibliography for 4506394--4506407.cif.
;
_cod_database_code 4506403

loop_
_symmetry_equiv_pos_as_xyz
'x, y, z'
'-x, -y, -z'

loop_
_atom_site_label
_atom_site_type_symbol
_atom_site_fract_x
_atom_site_fract_y
_atom_site_fract_z
_atom_site_U_iso_or_equiv
_atom_site_adp_type
_atom_site_occupancy
_atom_site_symmetry_multiplicity
_atom_site_calc_flag
_atom_site_refinement_flags
N1A N 0.66552(14) 0.01388(11) 0.04653(5) 0.0445(2) Uani 1 1 d .
H1A H 0.5956 0.0813 0.0738 0.053 Uiso 1 1 calc R
C1OA C 0.23689(16) 0.47983(13) 0.15908(6) 0.0412(2) Uani 1 1 d .
O8A O 0.61561(14) -0.17983(11) 0.10990(5) 0.0570(2) Uani 1 1 d .
O1A O 0.43954(14) 0.21504(10) 0.13495(5) 0.0576(3) Uani 1 1 d .
N4A N 0.17025(14) 0.64013(12) 0.13798(6) 0.0456(2) Uani 1 1 d .
C6A C 0.70123(16) -0.14893(14) 0.05663(6) 0.0441(3) Uani 1 1 d .
N3A N 0.85010(14) -0.03065(12) -0.05007(5) 0.0466(2) Uani 1 1 d .
N2A N 0.70102(16) 0.22854(12) -0.01445(6) 0.0519(3) Uani 1 1 d .
H2A1 H 0.7464 0.2669 -0.0476 0.062 Uiso 1 1 calc R
H2A2 H 0.6304 0.2937 0.0134 0.062 Uiso 1 1 calc R
O7A O 0.98847(15) -0.29245(11) -0.08165(5) 0.0615(3) Uani 1 1 d .
O2A O 0.43656(16) 0.42873(11) 0.06734(6) 0.0694(3) Uani 1 1 d .
C2A C 0.73954(16) 0.07055(13) -0.00635(6) 0.0429(3) Uani 1 1 d .
C5A C 0.81215(18) -0.25619(14) 0.01425(7) 0.0497(3) Uani 1 1 d .
H5A H 0.8401 -0.3682 0.0201 0.060 Uiso 1 1 calc R
O3A O 0.24295(17) 0.25718(12) 0.23852(6) 0.0711(3) Uani 1 1 d .
H3A H 0.3145 0.2061 0.2104 0.107 Uiso 1 1 calc R
C9A C 0.38207(17) 0.36857(14) 0.11648(7) 0.0458(3) Uani 1 1 d .
C4A C 0.88226(18) -0.18741(14) -0.03913(7) 0.0472(3) Uani 1 1 d .
C11A C 0.17520(18) 0.41802(15) 0.21729(7) 0.0494(3) Uani 1 1 d .
C13A C -0.02637(18) 0.69060(18) 0.23185(8) 0.0550(3) Uani 1 1 d .
H13A H -0.1165 0.7659 0.2556 0.066 Uiso 1 1 calc R
C14A C 0.04146(18) 0.74229(16) 0.17391(7) 0.0515(3) Uani 1 1 d .
H14A H -0.0050 0.8536 0.1593 0.062 Uiso 1 1 calc R
C12A C 0.0403(2) 0.52768(19) 0.25383(8) 0.0598(4) Uani 1 1 d .
H12A H -0.0039 0.4905 0.2927 0.072 Uiso 1 1 calc R
C8A C 0.6449(2) -0.34877(17) 0.12680(9) 0.0675(4) Uani 1 1 d .
H8A1 H 0.6230 -0.3930 0.0863 0.101 Uiso 1 1 calc R
H8A2 H 0.5693 -0.3550 0.1634 0.101 Uiso 1 1 calc R
H8A3 H 0.7621 -0.4108 0.1419 0.101 Uiso 1 1 calc R
C7A C 1.0595(3) -0.22623(19) -0.13845(9) 0.0709(5) Uani 1 1 d .
H7A1 H 0.9683 -0.1373 -0.1638 0.106 Uiso 1 1 calc R
H7A2 H 1.1198 -0.3105 -0.1690 0.106 Uiso 1 1 calc R
H7A3 H 1.1377 -0.1868 -0.1204 0.106 Uiso 1 1 calc R
N1B N 0.88151(14) 0.11773(12) 0.56007(5) 0.0437(2) Uani 1 1 d .
H1B H 0.8179 0.1922 0.5294 0.052 Uiso 1 1 calc R
N3B N 1.11909(14) 0.01981(12) 0.63821(6) 0.0467(2) Uani 1 1 d .
O1B O 0.67549(13) 0.34803(11) 0.46466(5) 0.0559(2) Uani 1 1 d .
C10B C 0.60328(16) 0.58798(15) 0.38823(6) 0.0429(3) Uani 1 1 d .
O8B O 0.71524(14) -0.01363(12) 0.54372(5) 0.0598(3) Uani 1 1 d .
C9B C 0.71882(17) 0.46397(15) 0.44303(7) 0.0473(3) Uani 1 1 d .
N4B N 0.64553(14) 0.71120(13) 0.36560(6) 0.0508(3) Uani 1 1 d .
N2B N 1.03773(16) 0.26838(13) 0.57438(6) 0.0537(3) Uani 1 1 d .
H2B1 H 1.1201 0.2822 0.5935 0.064 Uiso 1 1 calc R
H2B2 H 0.9709 0.3422 0.5443 0.064 Uiso 1 1 calc R
C4B C 1.08665(17) -0.11056(15) 0.65290(7) 0.0480(3) Uani 1 1 d .
O2B O 0.84690(14) 0.47892(13) 0.46292(6) 0.0696(3) Uani 1 1 d .
O7B O 1.18733(14) -0.22996(12) 0.69873(6) 0.0617(3) Uani 1 1 d .
C6B C 0.84956(17) -0.01703(15) 0.57757(7) 0.0458(3) Uani 1 1 d .
C5B C 0.95166(19) -0.13596(16) 0.62495(7) 0.0526(3) Uani 1 1 d .
H5B H 0.9327 -0.2292 0.6381 0.063 Uiso 1 1 calc R
C2B C 1.01402(17) 0.13481(14) 0.59108(6) 0.0436(3) Uani 1 1 d .
C11B C 0.45857(17) 0.57391(17) 0.36243(7) 0.0494(3) Uani 1 1 d .
O3B O 0.41398(16) 0.45237(16) 0.38602(6) 0.0704(3) Uani 1 1 d .
H3B H 0.4842 0.3917 0.4155 0.106 Uiso 1 1 calc R
C14B C 0.54633(19) 0.82309(18) 0.31734(8) 0.0590(3) Uani 1 1 d .
H14B H 0.5744 0.9100 0.3023 0.071 Uiso 1 1 calc R
C12B C 0.3596(2) 0.6902(2) 0.31101(9) 0.0635(4) Uani 1 1 d .
H12B H 0.2644 0.6827 0.2920 0.076 Uiso 1 1 calc R
C13B C 0.4036(2) 0.8159(2) 0.28854(8) 0.0643(4) Uani 1 1 d .
H13B H 0.3382 0.8956 0.2543 0.077 Uiso 1 1 calc R
C8B C 0.6701(3) -0.1518(2) 0.55996(10) 0.0761(5) Uani 1 1 d .
H8B1 H 0.6516 -0.1628 0.6091 0.114 Uiso 1 1 calc R
H8B2 H 0.7619 -0.2505 0.5464 0.114 Uiso 1 1 calc R
H8B3 H 0.5669 -0.1335 0.5351 0.114 Uiso 1 1 calc R
C7B C 1.3308(2) -0.2123(2) 0.72816(9) 0.0706(4) Uani 1 1 d .
H7B1 H 1.2896 -0.1187 0.7552 0.106 Uiso 1 1 calc R
H7B2 H 1.4019 -0.1970 0.6914 0.106 Uiso 1 1 calc R
H7B3 H 1.3967 -0.3092 0.7575 0.106 Uiso 1 1 calc R

loop_
_atom_site_aniso_label
_atom_site_aniso_U_11
_atom_site_aniso_U_22
_atom_site_aniso_U_33
_atom_site_aniso_U_23
_atom_site_aniso_U_13
_atom_site_aniso_U_12
N1A 0.0510(6) 0.0264(4) 0.0511(6) -0.0021(4) 0.0000(4) -0.0113(4)
C1OA 0.0461(6) 0.0331(5) 0.0445(6) -0.0002(4) -0.0022(5) -0.0170(5)
O8A 0.0695(6) 0.0344(4) 0.0650(6) 0.0019(4) 0.0089(5) -0.0209(4)
O1A 0.0701(6) 0.0308(4) 0.0612(6) 0.0013(4) 0.0078(5) -0.0114(4)
N4A 0.0513(6) 0.0320(5) 0.0499(6) -0.0005(4) -0.0003(4) -0.0139(4)
C6A 0.0501(7) 0.0304(5) 0.0497(6) 0.0026(4) -0.0070(5) -0.0154(5)
N3A 0.0543(6) 0.0313(5) 0.0501(6) -0.0033(4) -0.0001(5) -0.0135(4)
N2A 0.0647(7) 0.0275(4) 0.0576(6) -0.0007(4) 0.0076(5) -0.0141(5)
O7A 0.0801(7) 0.0347(4) 0.0641(6) -0.0116(4) 0.0144(5) -0.0175(5)
O2A 0.0883(8) 0.0357(5) 0.0772(7) -0.0052(4) 0.0348(6) -0.0202(5)
C2A 0.0484(6) 0.0290(5) 0.0471(6) -0.0001(4) -0.0049(5) -0.0119(5)
C5A 0.0615(8) 0.0275(5) 0.0567(7) -0.0023(5) -0.0039(6) -0.0151(5)
O3A 0.0856(8) 0.0411(5) 0.0762(7) 0.0125(5) 0.0192(6) -0.0200(5)
C9A 0.0544(7) 0.0314(5) 0.0506(7) -0.0031(5) 0.0018(5) -0.0167(5)
C4A 0.0543(7) 0.0316(5) 0.0509(7) -0.0054(5) -0.0041(5) -0.0123(5)
C11A 0.0548(7) 0.0395(6) 0.0536(7) 0.0036(5) 0.0013(6) -0.0207(6)
C13A 0.0476(7) 0.0511(7) 0.0638(8) -0.0115(6) 0.0081(6) -0.0171(6)
C14A 0.0504(7) 0.0361(6) 0.0619(8) -0.0037(5) -0.0024(6) -0.0117(5)
C12A 0.0615(9) 0.0574(8) 0.0619(8) -0.0015(6) 0.0148(7) -0.0274(7)
C8A 0.0909(12) 0.0397(7) 0.0744(10) 0.0064(6) 0.0041(8) -0.0317(8)
C7A 0.0952(13) 0.0462(8) 0.0672(9) -0.0122(7) 0.0224(9) -0.0248(8)
N1B 0.0521(6) 0.0380(5) 0.0470(5) 0.0023(4) 0.0029(4) -0.0257(5)
N3B 0.0527(6) 0.0405(5) 0.0492(6) 0.0010(4) 0.0041(5) -0.0226(5)
O1B 0.0638(6) 0.0487(5) 0.0650(6) 0.0073(4) -0.0040(5) -0.0352(5)
C10B 0.0426(6) 0.0407(6) 0.0497(6) -0.0058(5) 0.0042(5) -0.0212(5)
O8B 0.0682(6) 0.0560(5) 0.0711(6) 0.0058(5) -0.0053(5) -0.0431(5)
C9B 0.0517(7) 0.0400(6) 0.0557(7) 0.0008(5) -0.0008(6) -0.0255(6)
N4B 0.0468(6) 0.0416(5) 0.0656(7) 0.0036(5) -0.0001(5) -0.0216(5)
N2B 0.0600(7) 0.0437(5) 0.0670(7) 0.0080(5) -0.0092(5) -0.0327(5)
C4B 0.0544(7) 0.0406(6) 0.0478(6) 0.0022(5) 0.0094(5) -0.0201(6)
O2B 0.0693(7) 0.0598(6) 0.0922(8) 0.0233(5) -0.0299(6) -0.0429(6)
O7B 0.0665(6) 0.0508(5) 0.0662(6) 0.0151(4) -0.0038(5) -0.0261(5)
C6B 0.0540(7) 0.0421(6) 0.0498(6) -0.0032(5) 0.0094(5) -0.0290(6)
C5B 0.0614(8) 0.0411(6) 0.0619(8) 0.0048(5) 0.0083(6) -0.0298(6)
C2B 0.0509(7) 0.0385(6) 0.0462(6) -0.0029(5) 0.0070(5) -0.0239(5)
C11B 0.0483(7) 0.0551(7) 0.0529(7) -0.0091(6) 0.0047(5) -0.0288(6)
O3B 0.0739(7) 0.0813(8) 0.0798(8) 0.0040(6) -0.0083(6) -0.0572(7)
C14B 0.0555(8) 0.0473(7) 0.0700(9) 0.0076(6) 0.0032(7) -0.0195(6)
C12B 0.0505(8) 0.0765(10) 0.0646(9) -0.0050(7) -0.0071(7) -0.0272(8)
C13B 0.0559(8) 0.0625(9) 0.0618(9) 0.0063(7) -0.0035(7) -0.0138(7)
C8B 0.0892(12) 0.0717(10) 0.0938(12) 0.0082(9) -0.0067(9) -0.0620(10)
C7B 0.0649(10) 0.0633(9) 0.0783(11) 0.0138(8) -0.0107(8) -0.0243(8)

loop_
_atom_type_symbol
_atom_type_description
_atom_type_scat_dispersion_real
_atom_type_scat_dispersion_imag
_atom_type_scat_source
C C 0.0033 0.0016 'International Tables Vol C Tables 4.2.6.8 and 6.1.1.4'
H H 0.0000 0.0000 'International Tables Vol C Tables 4.2.6.8 and 6.1.1.4'
N N 0.0061 0.0033 'International Tables Vol C Tables 4.2.6.8 and 6.1.1.4'
O O 0.0106 0.0060 'International Tables Vol C Tables 4.2.6.8 and 6.1.1.4'

loop_
_geom_angle_atom_site_label_1
_geom_angle_atom_site_label_2
_geom_angle_atom_site_label_3
_geom_angle
C2A N1A C6A 120.48(10)
C2A N1A H1A 119.8
C6A N1A H1A 119.8
N4A C1OA C11A 122.03(11)
N4A C1OA C9A 116.51(10)
C11A C1OA C9A 121.46(10)
C6A O8A C8A 116.95(11)
C14A N4A C1OA 118.40(11)
O8A C6A C5A 128.24(11)
O8A C6A N1A 111.60(11)
C5A C6A N1A 120.16(11)
C4A N3A C2A 116.50(11)
C2A N2A H2A1 120.0
C2A N2A H2A2 120.0
H2A1 N2A H2A2 120.0
C4A O7A C7A 117.44(10)
N2A C2A N3A 119.72(11)
N2A C2A N1A 118.54(11)
N3A C2A N1A 121.74(10)
C6A C5A C4A 115.67(11)
C6A C5A H5A 122.2
C4A C5A H5A 122.2
C11A O3A H3A 109.5
O2A C9A O1A 124.56(12)
O2A C9A C1OA 119.29(10)
O1A C9A C1OA 116.15(11)
N3A C4A O7A 118.93(12)
N3A C4A C5A 125.44(12)
O7A C4A C5A 115.63(10)
O3A C11A C12A 119.82(12)
O3A C11A C1OA 121.87(12)
C12A C11A C1OA 118.31(12)
C12A C13A C14A 119.20(13)
C12A C13A H13A 120.4
C14A C13A H13A 120.4
N4A C14A C13A 122.95(12)
N4A C14A H14A 118.5
C13A C14A H14A 118.5
C13A C12A C11A 119.10(13)
C13A C12A H12A 120.4
C11A C12A H12A 120.4
O8A C8A H8A1 109.5
O8A C8A H8A2 109.5
H8A1 C8A H8A2 109.5
O8A C8A H8A3 109.5
H8A1 C8A H8A3 109.5
H8A2 C8A H8A3 109.5
O7A C7A H7A1 109.5
O7A C7A H7A2 109.5
H7A1 C7A H7A2 109.5
O7A C7A H7A3 109.5
H7A1 C7A H7A3 109.5
H7A2 C7A H7A3 109.5
C6B N1B C2B 120.10(11)
C6B N1B H1B 119.9
C2B N1B H1B 119.9
C4B N3B C2B 116.31(11)
N4B C10B C11B 121.87(12)
N4B C10B C9B 116.91(11)
C11B C10B C9B 121.23(11)
C6B O8B C8B 116.35(12)
O2B C9B O1B 124.89(12)
O2B C9B C10B 119.00(10)
O1B C9B C10B 116.10(11)
C14B N4B C10B 118.56(12)
C2B N2B H2B1 120.0
C2B N2B H2B2 120.0
H2B1 N2B H2B2 120.0
N3B C4B O7B 119.25(13)
N3B C4B C5B 125.39(12)
O7B C4B C5B 115.35(11)
C4B O7B C7B 117.87(11)
O8B C6B C5B 127.41(11)
O8B C6B N1B 112.58(11)
C5B C6B N1B 120.00(12)
C6B C5B C4B 116.15(11)
C6B C5B H5B 121.9
C4B C5B H5B 121.9
N2B C2B N3B 119.65(12)
N2B C2B N1B 118.34(11)
N3B C2B N1B 122.00(10)
O3B C11B C12B 119.67(12)
O3B C11B C10B 121.98(13)
C12B C11B C10B 118.34(12)
C11B O3B H3B 109.5
N4B C14B C13B 122.93(13)
N4B C14B H14B 118.5
C13B C14B H14B 118.5
C13B C12B C11B 119.26(14)
C13B C12B H12B 120.4
C11B C12B H12B 120.4
C12B C13B C14B 119.01(14)
C12B C13B H13B 120.5
C14B C13B H13B 120.5
O8B C8B H8B1 109.5
O8B C8B H8B2 109.5
H8B1 C8B H8B2 109.5
O8B C8B H8B3 109.5
H8B1 C8B H8B3 109.5
H8B2 C8B H8B3 109.5
O7B C7B H7B1 109.5
O7B C7B H7B2 109.5
H7B1 C7B H7B2 109.5
O7B C7B H7B3 109.5
H7B1 C7B H7B3 109.5
H7B2 C7B H7B3 109.5

loop_
_geom_bond_atom_site_label_1
_geom_bond_atom_site_label_2
_geom_bond_distance
N1A C2A 1.3587(16)
N1A C6A 1.3615(14)
N1A H1A 0.8600
C1OA N4A 1.3397(14)
C1OA C11A 1.3976(17)
C1OA C9A 1.5082(17)
O8A C6A 1.3231(16)
O8A C8A 1.4408(15)
O1A C9A 1.2780(14)
N4A C14A 1.3293(17)
C6A C5A 1.3538(18)
N3A C4A 1.3167(15)
N3A C2A 1.3448(16)
N2A C2A 1.3129(14)
N2A H2A1 0.8600
N2A H2A2 0.8600
O7A C4A 1.3307(16)
O7A C7A 1.4414(18)
O2A C9A 1.2274(15)
C5A C4A 1.4031(19)
C5A H5A 0.9300
O3A C11A 1.3444(15)
O3A H3A 0.8200
C11A C12A 1.390(2)
C13A C12A 1.364(2)
C13A C14A 1.379(2)
C13A H13A 0.9300
C14A H14A 0.9300
C12A H12A 0.9300
C8A H8A1 0.9600
C8A H8A2 0.9600
C8A H8A3 0.9600
C7A H7A1 0.9600
C7A H7A2 0.9600
C7A H7A3 0.9600
N1B C6B 1.3613(14)
N1B C2B 1.3620(16)
N1B H1B 0.8600
N3B C4B 1.3179(15)
N3B C2B 1.3454(16)
O1B C9B 1.2781(14)
C10B N4B 1.3367(15)
C10B C11B 1.4008(17)
C10B C9B 1.5069(18)
O8B C6B 1.3220(16)
O8B C8B 1.4535(16)
C9B O2B 1.2304(16)
N4B C14B 1.3296(18)
N2B C2B 1.3101(14)
N2B H2B1 0.8600
N2B H2B2 0.8600
C4B O7B 1.3350(16)
C4B C5B 1.393(2)
O7B C7B 1.435(2)
C6B C5B 1.3554(19)
C5B H5B 0.9300
C11B O3B 1.3401(16)
C11B C12B 1.386(2)
O3B H3B 0.8200
C14B C13B 1.380(2)
C14B H14B 0.9300
C12B C13B 1.365(2)
C12B H12B 0.9300
C13B H13B 0.9300
C8B H8B1 0.9600
C8B H8B2 0.9600
C8B H8B3 0.9600
C7B H7B1 0.9600
C7B H7B2 0.9600
C7B H7B3 0.9600
